data_2312416
loop_
_publ_author_name
'Wood, Matthew R.'
'Bernal, Ivan'
'Lalancette, Roger A.'

_publ_section_title
;
 Crystal structure and analytical profile of
 1,2-diphenyl-2-pyrrolidin-1-ylethanone hydrochloride or `&#x3b1;-D2PV': a
 synthetic cathinone seized by law enforcement, along with its diluent
 sugar, myo-inositol.
;
_journal_coeditor_code EQ3015
_journal_issue 'Pt 4'
_journal_name_full 'Acta crystallographica. Section C, Structural chemistry'
_journal_page_first 91
_journal_page_last 97
_journal_paper_doi 10.1107/S2053229624000561
_journal_volume 80
_journal_year 2024
_chemical_formula_iupac '2C18 H20 N O +, 2Cl -, H2 O'
_chemical_formula_moiety '2(C18 H20 N O +), 2(Cl -), H2 O'
_chemical_formula_sum 'C36 H42 Cl2 N2 O3'
_chemical_formula_weight 621.62
_chemical_name_systematic
;
1-(2-Oxo-1,2-diphenylethyl)pyrrolidin-1-ium chloride hemihydrate
;
_space_group_crystal_system monoclinic
_space_group_IT_number 15
_space_group_name_Hall '-C 2yc'
_space_group_name_H-M_alt 'C 1 2/c 1'
_atom_sites_solution_hydrogens mixed
_atom_sites_solution_primary direct
_atom_sites_solution_secondary difmap
_audit_creation_method SHELXL-2018/3
_cell_angle_alpha 90
_cell_angle_beta 100.3840(10)
_cell_angle_gamma 90
_cell_formula_units_Z 4
_cell_length_a 13.89260(10)
_cell_length_b 11.96630(10)
_cell_length_c 19.38720(10)
_cell_measurement_reflns_used 34597
_cell_measurement_temperature 100(2)
_cell_measurement_theta_max 76.235
_cell_measurement_theta_min 2.351
_cell_volume 3170.20(4)
_computing_cell_refinement
;
CrysAlis PRO (Rigaku OD, 2022)
;
_computing_data_collection
;
CrysAlis PRO (Rigaku OD, 2022)
;
_computing_data_reduction
;
CrysAlis PRO (Rigaku OD, 2022)
;
_computing_molecular_graphics
;
<i>Mercury</i> (Macrae <i>et al.</i>,  2020) and <i>DIAMOND</i> (Putz &
Brandenburg,
2019)
;
_computing_publication_material
;
SHELXL2018 (Sheldrick, 2015<i>b</i>)
;
_computing_structure_refinement
;
SHELXL2018 (Sheldrick, 2015<i>b</i>)
;
_computing_structure_solution
;
SHELXT2018 (Sheldrick, 2015<i>a</i>)
;
_diffrn_ambient_temperature 100(2)
_diffrn_detector 'Hybrid Pixel Array Detector'
_diffrn_detector_area_resol_mean 10.0000
_diffrn_measured_fraction_theta_full 1.000
_diffrn_measured_fraction_theta_max 0.974
_diffrn_measurement_device 'four-circle diffractometer'
_diffrn_measurement_device_type 'Rigaku XtaLAB Synergy Dualflex diffractometer with a HyPix detector'
_diffrn_measurement_method '\w scans'
_diffrn_radiation_monochromator mirror
_diffrn_radiation_probe x-ray
_diffrn_radiation_type 'Cu K\a'
_diffrn_radiation_wavelength 1.54184
_diffrn_reflns_av_R_equivalents 0.0433
_diffrn_reflns_av_unetI/netI 0.0149
_diffrn_reflns_limit_h_max 17
_diffrn_reflns_limit_h_min -17
_diffrn_reflns_limit_k_max 13
_diffrn_reflns_limit_k_min -15
_diffrn_reflns_limit_l_max 24
_diffrn_reflns_limit_l_min -24
_diffrn_reflns_number 58892
_diffrn_reflns_theta_full 66.9682
_diffrn_reflns_theta_max 76.389
_diffrn_reflns_theta_min 4.638
_diffrn_source 'micro-focus sealed X-ray tube'
_exptl_absorpt_coefficient_mu 2.145
_exptl_absorpt_correction_T_max 1.00000
_exptl_absorpt_correction_T_min 0.80787
_exptl_absorpt_correction_type multi-scan
_exptl_absorpt_process_details
;
(CrysAlis PRO; Rigaku OD, 2022)
;
_exptl_crystal_colour colourless
_exptl_crystal_density_diffrn 1.302
_exptl_crystal_description block
_exptl_crystal_F_000 1320
_exptl_crystal_size_max 0.270
_exptl_crystal_size_mid 0.199
_exptl_crystal_size_min 0.111
_refine_diff_density_max 0.262
_refine_diff_density_min -0.210
_refine_ls_extinction_coef 0.00024(6)
_refine_ls_extinction_expression Fc^*^=kFc[1+0.001xFc^2^\l^3^/sin(2\q)]^-1/4^
_refine_ls_extinction_method
;
SHELXL2018 (Sheldrick, 2015<i>b</i>)
;
_refine_ls_goodness_of_fit_ref 1.093
_refine_ls_hydrogen_treatment mixed
_refine_ls_matrix_type full
_refine_ls_number_parameters 203
_refine_ls_number_reflns 3260
_refine_ls_number_restraints 0
_refine_ls_restrained_S_all 1.093
_refine_ls_R_factor_all 0.0319
_refine_ls_R_factor_gt 0.0305
_refine_ls_shift/su_max 0.001
_refine_ls_shift/su_mean 0.000
_refine_ls_structure_factor_coef Fsqd
_refine_ls_weighting_details 'w=1/[\s^2^(Fo^2^)+(0.0404P)^2^+2.5790P] where P=(Fo^2^+2Fc^2^)/3'
_refine_ls_weighting_scheme calc
_refine_ls_wR_factor_gt 0.0811
_refine_ls_wR_factor_ref 0.0821
_reflns_number_gt 3089
_reflns_number_total 3260
_reflns_threshold_expression 'I > 2\s(I)'
_cod_data_source_file eq3015.cif
_cod_data_source_block I
_cod_depositor_comments 'Adding full bibliography for 2312416--2312417.cif.'
_cod_original_sg_symbol_H-M 'C 2/c'
_cod_database_code 2312416
_shelx_space_group_comment
;
The symmetry employed for this shelxl refinement is uniquely defined
by the following loop, which should always be used as a source of
symmetry information in preference to the above space-group names.
They are only intended as comments.
;

loop_
_space_group_symop_operation_xyz
'x, y, z'
'-x, y, -z+1/2'
'x+1/2, y+1/2, z'
'-x+1/2, y+1/2, -z+1/2'
'-x, -y, -z'
'x, -y, z-1/2'
'-x+1/2, -y+1/2, -z'
'x+1/2, -y+1/2, z-1/2'

loop_
_atom_site_type_symbol
_atom_site_label
_atom_site_fract_x
_atom_site_fract_y
_atom_site_fract_z
_atom_site_U_iso_or_equiv
_atom_site_adp_type
_atom_site_calc_flag
_atom_site_occupancy
_atom_site_disorder_assembly
_atom_site_disorder_group
Cl Cl1 0.85892(2) 0.59544(2) 0.84559(2) 0.02213(11) Uani d 1 . .
O O1 0.62288(6) 0.54176(7) 0.73746(4) 0.01954(19) Uani d 1 . .
H H2 0.9693(15) 0.6684(17) 0.7734(11) 0.052(6) Uiso d 1 . .
O O2 1.000000 0.71002(12) 0.750000 0.0290(3) Uani d 1 . .
N N1 0.75989(7) 0.38437(8) 0.77530(5) 0.0150(2) Uani d 1 . .
H H1 0.7791(10) 0.4572(13) 0.7887(7) 0.018 Uiso d 1 . .
C C1 0.61800(8) 0.46482(10) 0.69588(6) 0.0158(2) Uani d 1 . .
C C13 0.53531(8) 0.45329(10) 0.63570(6) 0.0164(2) Uani d 1 . .
C C14 0.52414(8) 0.35914(10) 0.59224(6) 0.0185(2) Uani d 1 . .
H H14 0.568766 0.298540 0.601511 0.022 Uiso calc 1 . .
C C18 0.46739(8) 0.54063(10) 0.62281(6) 0.0189(2) Uani d 1 . .
H H18 0.473404 0.603459 0.653244 0.023 Uiso calc 1 . .
C C2 0.70309(8) 0.38153(10) 0.70197(6) 0.0158(2) Uani d 1 . .
H H2A 0.676472 0.304597 0.691195 0.019 Uiso calc 1 . .
C C3 0.76767(8) 0.41346(10) 0.64936(6) 0.0167(2) Uani d 1 . .
C C8 0.81240(8) 0.51820(10) 0.65267(6) 0.0197(3) Uani d 1 . .
H H8 0.802815 0.570012 0.687938 0.024 Uiso calc 1 . .
C C9 0.70427(8) 0.33798(10) 0.82891(6) 0.0178(2) Uani d 1 . .
H H9A 0.671582 0.266750 0.812697 0.021 Uiso calc 1 . .
H H9B 0.654567 0.391809 0.839117 0.021 Uiso calc 1 . .
C C15 0.44702(9) 0.35479(11) 0.53519(6) 0.0215(3) Uani d 1 . .
H H15 0.439100 0.290887 0.505623 0.026 Uiso calc 1 . .
C C17 0.39132(9) 0.53562(11) 0.56568(7) 0.0220(3) Uani d 1 . .
H H17 0.345647 0.595277 0.556780 0.026 Uiso calc 1 . .
C C4 0.78245(9) 0.33741(11) 0.59798(6) 0.0208(3) Uani d 1 . .
H H4 0.753530 0.265299 0.596350 0.025 Uiso calc 1 . .
C C12 0.85259(9) 0.31618(11) 0.78464(6) 0.0205(3) Uani d 1 . .
H H12A 0.906708 0.360034 0.771137 0.025 Uiso calc 1 . .
H H12B 0.842847 0.247538 0.755720 0.025 Uiso calc 1 . .
C C10 0.78393(9) 0.31988(11) 0.89286(6) 0.0208(3) Uani d 1 . .
H H10A 0.765434 0.259520 0.922871 0.025 Uiso calc 1 . .
H H10B 0.795922 0.389188 0.920988 0.025 Uiso calc 1 . .
C C7 0.87104(9) 0.54671(11) 0.60429(7) 0.0236(3) Uani d 1 . .
H H7 0.902564 0.617437 0.607080 0.028 Uiso calc 1 . .
C C16 0.38193(9) 0.44313(11) 0.52141(6) 0.0225(3) Uani d 1 . .
H H16 0.330772 0.440594 0.481653 0.027 Uiso calc 1 . .
C C11 0.87493(9) 0.28705(12) 0.86281(7) 0.0253(3) Uani d 1 . .
H H11A 0.932894 0.329029 0.886646 0.030 Uiso calc 1 . .
H H11B 0.888221 0.206099 0.869341 0.030 Uiso calc 1 . .
C C5 0.83978(9) 0.36738(12) 0.54895(7) 0.0253(3) Uani d 1 . .
H H5 0.848952 0.316008 0.513341 0.030 Uiso calc 1 . .
C C6 0.88350(9) 0.47171(12) 0.55186(7) 0.0256(3) Uani d 1 . .
H H6 0.922017 0.492020 0.518016 0.031 Uiso calc 1 . .

loop_
_atom_site_aniso_label
_atom_site_aniso_U_11
_atom_site_aniso_U_22
_atom_site_aniso_U_33
_atom_site_aniso_U_12
_atom_site_aniso_U_13
_atom_site_aniso_U_23
Cl1 0.02250(17) 0.01798(17) 0.02504(17) -0.00297(10) 0.00195(11) -0.00324(10)
O1 0.0199(4) 0.0185(4) 0.0195(4) 0.0012(3) 0.0016(3) -0.0024(3)
O2 0.0273(7) 0.0279(7) 0.0324(7) 0.000 0.0067(6) 0.000
N1 0.0143(5) 0.0146(5) 0.0156(5) 0.0003(4) 0.0012(4) -0.0004(4)
C1 0.0158(5) 0.0162(6) 0.0160(5) -0.0011(4) 0.0041(4) 0.0023(4)
C13 0.0144(5) 0.0193(6) 0.0157(5) -0.0018(4) 0.0033(4) 0.0025(4)
C14 0.0167(5) 0.0210(6) 0.0178(6) 0.0001(4) 0.0028(4) 0.0007(4)
C18 0.0175(5) 0.0190(6) 0.0206(6) -0.0009(4) 0.0048(4) 0.0028(4)
C2 0.0157(5) 0.0161(5) 0.0147(5) -0.0008(4) 0.0005(4) -0.0011(4)
C3 0.0134(5) 0.0202(6) 0.0155(5) 0.0011(4) 0.0001(4) 0.0015(4)
C8 0.0179(5) 0.0212(6) 0.0195(6) 0.0002(4) 0.0018(4) 0.0008(5)
C9 0.0178(5) 0.0187(6) 0.0173(5) 0.0000(4) 0.0041(4) 0.0021(4)
C15 0.0203(6) 0.0274(7) 0.0163(6) -0.0037(5) 0.0025(4) -0.0014(5)
C17 0.0169(6) 0.0243(6) 0.0241(6) 0.0004(5) 0.0020(5) 0.0076(5)
C4 0.0182(6) 0.0235(6) 0.0199(6) -0.0003(5) 0.0017(4) -0.0028(5)
C12 0.0170(5) 0.0230(6) 0.0210(6) 0.0066(5) 0.0024(4) 0.0018(5)
C10 0.0213(6) 0.0227(6) 0.0174(6) 0.0014(5) 0.0010(5) 0.0023(5)
C7 0.0183(6) 0.0269(7) 0.0248(6) -0.0024(5) 0.0020(5) 0.0051(5)
C16 0.0169(6) 0.0317(7) 0.0177(6) -0.0031(5) 0.0000(4) 0.0054(5)
C11 0.0223(6) 0.0324(7) 0.0199(6) 0.0085(5) 0.0004(5) 0.0021(5)
C5 0.0206(6) 0.0353(7) 0.0204(6) 0.0033(5) 0.0043(5) -0.0046(5)
C6 0.0153(6) 0.0402(8) 0.0219(6) 0.0007(5) 0.0047(5) 0.0057(5)

loop_
_atom_type_symbol
_atom_type_description
_atom_type_scat_dispersion_real
_atom_type_scat_dispersion_imag
_atom_type_scat_source
C C 0.0181 0.0091 'International Tables Vol C Tables 4.2.6.8 and 6.1.1.4'
H H 0.0000 0.0000 'International Tables Vol C Tables 4.2.6.8 and 6.1.1.4'
Cl Cl 0.3639 0.7018 'International Tables Vol C Tables 4.2.6.8 and 6.1.1.4'
N N 0.0311 0.0180 'International Tables Vol C Tables 4.2.6.8 and 6.1.1.4'
O O 0.0492 0.0322 'International Tables Vol C Tables 4.2.6.8 and 6.1.1.4'

loop_
_geom_angle_atom_site_label_1
_geom_angle_atom_site_label_2
_geom_angle_atom_site_label_3
_geom_angle_site_symmetry_1
_geom_angle_site_symmetry_3
_geom_angle
_geom_angle_publ_flag
H2 O2 H2 . 2_756 107(3) ?
C2 N1 C12 . . 113.24(9) ?
C2 N1 C9 . . 113.46(9) ?
C12 N1 C9 . . 104.52(9) ?
C2 N1 H1 . . 111.1(9) ?
C12 N1 H1 . . 106.1(9) ?
C9 N1 H1 . . 108.0(9) ?
O1 C1 C13 . . 122.13(10) ?
O1 C1 C2 . . 119.35(10) ?
C13 C1 C2 . . 118.36(10) ?
C14 C13 C18 . . 119.72(11) ?
C14 C13 C1 . . 122.20(10) ?
C18 C13 C1 . . 118.07(10) ?
C15 C14 C13 . . 119.58(11) ?
C15 C14 H14 . . 120.2 ?
C13 C14 H14 . . 120.2 ?
C17 C18 C13 . . 120.13(11) ?
C17 C18 H18 . . 119.9 ?
C13 C18 H18 . . 119.9 ?
N1 C2 C3 . . 110.91(9) ?
N1 C2 C1 . . 108.99(9) ?
C3 C2 C1 . . 108.90(9) ?
N1 C2 H2A . . 109.3 ?
C3 C2 H2A . . 109.3 ?
C1 C2 H2A . . 109.3 ?
C4 C3 C8 . . 119.89(11) ?
C4 C3 C2 . . 119.73(11) ?
C8 C3 C2 . . 120.38(10) ?
C7 C8 C3 . . 119.96(12) ?
C7 C8 H8 . . 120.0 ?
C3 C8 H8 . . 120.0 ?
N1 C9 C10 . . 103.07(9) ?
N1 C9 H9A . . 111.1 ?
C10 C9 H9A . . 111.1 ?
N1 C9 H9B . . 111.1 ?
C10 C9 H9B . . 111.1 ?
H9A C9 H9B . . 109.1 ?
C16 C15 C14 . . 120.37(12) ?
C16 C15 H15 . . 119.8 ?
C14 C15 H15 . . 119.8 ?
C18 C17 C16 . . 119.98(11) ?
C18 C17 H17 . . 120.0 ?
C16 C17 H17 . . 120.0 ?
C3 C4 C5 . . 119.77(12) ?
C3 C4 H4 . . 120.1 ?
C5 C4 H4 . . 120.1 ?
N1 C12 C11 . . 104.98(9) ?
N1 C12 H12A . . 110.8 ?
C11 C12 H12A . . 110.8 ?
N1 C12 H12B . . 110.8 ?
C11 C12 H12B . . 110.8 ?
H12A C12 H12B . . 108.8 ?
C9 C10 C11 . . 104.77(10) ?
C9 C10 H10A . . 110.8 ?
C11 C10 H10A . . 110.8 ?
C9 C10 H10B . . 110.8 ?
C11 C10 H10B . . 110.8 ?
H10A C10 H10B . . 108.9 ?
C6 C7 C8 . . 120.00(12) ?
C6 C7 H7 . . 120.0 ?
C8 C7 H7 . . 120.0 ?
C15 C16 C17 . . 120.15(11) ?
C15 C16 H16 . . 119.9 ?
C17 C16 H16 . . 119.9 ?
C12 C11 C10 . . 106.47(10) ?
C12 C11 H11A . . 110.4 ?
C10 C11 H11A . . 110.4 ?
C12 C11 H11B . . 110.4 ?
C10 C11 H11B . . 110.4 ?
H11A C11 H11B . . 108.6 ?
C6 C5 C4 . . 120.32(12) ?
C6 C5 H5 . . 119.8 ?
C4 C5 H5 . . 119.8 ?
C5 C6 C7 . . 120.02(12) ?
C5 C6 H6 . . 120.0 ?
C7 C6 H6 . . 120.0 ?

loop_
_geom_bond_atom_site_label_1
_geom_bond_atom_site_label_2
_geom_bond_site_symmetry_2
_geom_bond_distance
_geom_bond_publ_flag
O1 C1 . 1.2176(14) ?
O2 H2 . 0.84(2) ?
N1 C2 . 1.4968(14) ?
N1 C12 . 1.5076(14) ?
N1 C9 . 1.5082(15) ?
N1 H1 . 0.934(16) ?
C1 C13 . 1.4890(15) ?
C1 C2 . 1.5344(16) ?
C13 C14 . 1.3986(17) ?
C13 C18 . 1.4000(17) ?
C14 C15 . 1.3953(16) ?
C14 H14 . 0.9500 ?
C18 C17 . 1.3877(17) ?
C18 H18 . 0.9500 ?
C2 C3 . 1.5236(16) ?
C2 H2A . 1.0000 ?
C3 C4 . 1.3916(17) ?
C3 C8 . 1.3952(17) ?
C8 C7 . 1.3912(18) ?
C8 H8 . 0.9500 ?
C9 C10 . 1.5214(16) ?
C9 H9A . 0.9900 ?
C9 H9B . 0.9900 ?
C15 C16 . 1.3855(18) ?
C15 H15 . 0.9500 ?
C17 C16 . 1.3922(19) ?
C17 H17 . 0.9500 ?
C4 C5 . 1.3925(18) ?
C4 H4 . 0.9500 ?
C12 C11 . 1.5313(16) ?
C12 H12A . 0.9900 ?
C12 H12B . 0.9900 ?
C10 C11 . 1.5354(17) ?
C10 H10A . 0.9900 ?
C10 H10B . 0.9900 ?
C7 C6 . 1.3899(19) ?
C7 H7 . 0.9500 ?
C16 H16 . 0.9500 ?
C11 H11A . 0.9900 ?
C11 H11B . 0.9900 ?
C5 C6 . 1.385(2) ?
C5 H5 . 0.9500 ?
C6 H6 . 0.9500 ?
